data_4029441
loop_
_publ_author_name
'Guo, Yun-Long'
'Bai, Jian-Fei'
'Peng, Lin'
'Wang, Liang-Liang'
'Jia, Li-Na'
'Luo, Xi-Ya'
'Tian, Fang'
'Xu, Xiao-Ying'
'Wang, Li-Xin'

_publ_section_title
;
 Direct asymmetric vinylogous Mannich reaction of
 3,4-dihalofuran-2(5H)-one with aldimine catalyzed by quinine.
;
_journal_issue 18
_journal_name_full 'The Journal of organic chemistry'
_journal_page_first 8338
_journal_page_last 8343
_journal_paper_doi 10.1021/jo301115t
_journal_volume 77
_journal_year 2012
_chemical_absolute_configuration ad
_chemical_formula_moiety 'C18 H22 Br N O4 S'
_chemical_formula_sum 'C18 H22 Br N O4 S'
_chemical_formula_weight 428.33
_chemical_name_systematic
; 
 ? 
;
_space_group_IT_number 1
_symmetry_cell_setting triclinic
_symmetry_space_group_name_Hall 'P 1'
_symmetry_space_group_name_H-M 'P 1'
_atom_sites_solution_hydrogens geom
_atom_sites_solution_primary direct
_atom_sites_solution_secondary difmap
_audit_creation_method SHELXL-97
_cell_angle_alpha 91.672(3)
_cell_angle_beta 98.728(3)
_cell_angle_gamma 102.127(3)
_cell_formula_units_Z 2
_cell_length_a 7.5536(18)
_cell_length_b 7.5571(18)
_cell_length_c 16.888(4)
_cell_measurement_reflns_used 4981
_cell_measurement_temperature 100(2)
_cell_measurement_theta_max 27.96
_cell_measurement_theta_min 2.45
_cell_volume 929.7(4)
_computing_cell_refinement 'Bruker SAINT'
_computing_data_collection 'Bruker APEX2'
_computing_data_reduction 'Bruker SAINT'
_computing_molecular_graphics 'Bruker SHELXTL'
_computing_publication_material 'Bruker SHELXTL'
_computing_structure_refinement 'SHELXL-97 (Sheldrick, 2008)'
_computing_structure_solution 'SHELXS-97 (Sheldrick, 2008)'
_diffrn_ambient_temperature 100(2)
_diffrn_measured_fraction_theta_full 0.952
_diffrn_measured_fraction_theta_max 0.952
_diffrn_measurement_device_type 'Bruker APEX-II CCD'
_diffrn_measurement_method '\f and \w scans'
_diffrn_radiation_monochromator graphite
_diffrn_radiation_source 'fine-focus sealed tube'
_diffrn_radiation_type MoK\a
_diffrn_radiation_wavelength 0.71073
_diffrn_reflns_av_R_equivalents 0.0441
_diffrn_reflns_av_sigmaI/netI 0.1026
_diffrn_reflns_limit_h_max 9
_diffrn_reflns_limit_h_min -9
_diffrn_reflns_limit_k_max 9
_diffrn_reflns_limit_k_min -9
_diffrn_reflns_limit_l_max 22
_diffrn_reflns_limit_l_min -22
_diffrn_reflns_number 11079
_diffrn_reflns_theta_full 28.00
_diffrn_reflns_theta_max 28.00
_diffrn_reflns_theta_min 1.22
_exptl_absorpt_coefficient_mu 2.345
_exptl_absorpt_correction_T_max 0.9769
_exptl_absorpt_correction_T_min 0.2556
_exptl_absorpt_correction_type multi-scan
_exptl_absorpt_process_details sadabs
_exptl_crystal_colour colourless
_exptl_crystal_density_diffrn 1.530
_exptl_crystal_density_method 'not measured'
_exptl_crystal_description piece
_exptl_crystal_F_000 440
_exptl_crystal_size_max 0.80
_exptl_crystal_size_mid 0.40
_exptl_crystal_size_min 0.01
_refine_diff_density_max 0.698
_refine_diff_density_min -0.876
_refine_diff_density_rms 0.115
_refine_ls_abs_structure_details 'Flack H D (1983), Acta Cryst. A39, 876-881'
_refine_ls_abs_structure_Flack 0.029(9)
_refine_ls_extinction_method none
_refine_ls_goodness_of_fit_ref 1.027
_refine_ls_hydrogen_treatment constr
_refine_ls_matrix_type full
_refine_ls_number_parameters 457
_refine_ls_number_reflns 7877
_refine_ls_number_restraints 3
_refine_ls_restrained_S_all 1.027
_refine_ls_R_factor_all 0.0584
_refine_ls_R_factor_gt 0.0457
_refine_ls_shift/su_max 0.000
_refine_ls_shift/su_mean 0.000
_refine_ls_structure_factor_coef Fsqd
_refine_ls_weighting_details 'calc w=1/[\s^2^(Fo^2^)+(0.0464P)^2^+0.0274P] where P=(Fo^2^+2Fc^2^)/3'
_refine_ls_weighting_scheme calc
_refine_ls_wR_factor_gt 0.1174
_refine_ls_wR_factor_ref 0.1274
_reflns_number_gt 6666
_reflns_number_total 7877
_reflns_threshold_expression >2sigma(I)
_cod_data_source_file jo301115t_si_002.cif
_cod_data_source_block mo_wb_wlx_2_sad
_cod_depositor_comments
;
The following automatic conversions were performed:

'_symmetry_cell_setting' value 'Triclinic' changed to 'triclinic'
according to
/usr/data/users/saulius/automatic-downloads/retrospective/ACS/lib/dictionaries/cif_core.dic
dictionary named 'cif_core.dic' version 2.4.2 from 2011-04-26.

Automatic conversion script
Id: cif_fix_values 2281 2013-09-26 08:29:07Z andrius 
;
_cod_database_code 4029441

loop_
_symmetry_equiv_pos_as_xyz
'x, y, z'

loop_
_atom_site_label
_atom_site_type_symbol
_atom_site_fract_x
_atom_site_fract_y
_atom_site_fract_z
_atom_site_U_iso_or_equiv
_atom_site_adp_type
_atom_site_occupancy
_atom_site_symmetry_multiplicity
_atom_site_calc_flag
_atom_site_refinement_flags
Br1 Br 0.34873(6) 0.44128(6) 0.11285(3) 0.02616(16) Uani 1 1 d .
Br1' Br 0.64347(6) 0.54126(7) 0.88714(4) 0.02708(16) Uani 1 1 d .
S1 S 0.03275(16) 0.16599(16) 0.34281(8) 0.0122(2) Uani 1 1 d .
S1' S 0.26391(16) 0.10114(16) 0.65757(8) 0.0126(2) Uani 1 1 d .
O11 O 0.3669(5) 1.0076(5) 0.4424(2) 0.0183(8) Uani 1 1 d .
H11 H 0.3040 1.0115 0.4791 0.027 Uiso 1 1 calc R
O2 O -0.0570(5) 0.2971(5) 0.3133(2) 0.0165(8) Uani 1 1 d .
O8 O 0.6206(5) 0.4192(5) 0.3769(2) 0.0182(8) Uani 1 1 d .
H8 H 0.6741 0.3645 0.3471 0.027 Uiso 1 1 calc R
O1 O -0.0173(5) 0.1031(5) 0.4165(2) 0.0164(8) Uani 1 1 d .
O11' O 1.0425(5) 0.3809(5) 0.5571(2) 0.0177(8) Uani 1 1 d .
H11' H 1.0521 0.3097 0.5197 0.027 Uiso 1 1 calc R
O1' O 0.1619(5) 0.0108(5) 0.5843(2) 0.0166(8) Uani 1 1 d .
O2' O 0.4139(5) 0.0306(5) 0.6853(2) 0.0187(8) Uani 1 1 d .
O8' O 0.4907(5) 0.6739(5) 0.6216(2) 0.0186(8) Uani 1 1 d .
H8' H 0.4623 0.7523 0.6506 0.028 Uiso 1 1 calc R
N1 N 0.2455(6) 0.2553(6) 0.3533(3) 0.0151(9) Uani 1 1 d .
H1 H 0.3113 0.2513 0.4006 0.018 Uiso 1 1 calc R
C15' C -0.1226(8) 0.0960(7) 0.8589(3) 0.0188(11) Uani 1 1 d .
N1' N 0.3404(6) 0.3103(6) 0.6461(3) 0.0136(9) Uani 1 1 d .
H1' H 0.3092 0.3510 0.5988 0.016 Uiso 1 1 calc R
C16' C 0.0622(9) 0.1271(8) 0.8760(4) 0.0217(13) Uani 1 1 d .
H16' H 0.1177 0.1506 0.9308 0.026 Uiso 1 1 calc R
C18 C -0.1102(8) -0.4958(8) 0.0787(3) 0.0227(12) Uani 1 1 d .
H18A H -0.2399 -0.5195 0.0545 0.034 Uiso 1 1 calc R
H18B H -0.0836 -0.6039 0.1046 0.034 Uiso 1 1 calc R
H18C H -0.0337 -0.4664 0.0369 0.034 Uiso 1 1 calc R
C15 C -0.0671(7) -0.3308(7) 0.1435(3) 0.0149(10) Uani 1 1 d .
C14 C -0.0499(7) -0.3536(7) 0.2247(3) 0.0188(11) Uani 1 1 d .
H14 H -0.0595 -0.4729 0.2424 0.023 Uiso 1 1 calc R
C13 C -0.0173(7) -0.2020(8) 0.2850(3) 0.0165(11) Uani 1 1 d .
H13 H -0.0055 -0.2277 0.3400 0.020 Uiso 1 1 calc R
C12 C -0.0034(7) -0.0278(7) 0.2663(3) 0.0133(10) Uani 1 1 d .
C7 C 0.3424(7) 0.3440(7) 0.2911(3) 0.0127(10) Uani 1 1 d .
H7 H 0.2539 0.4051 0.2583 0.015 Uiso 1 1 calc R
C8 C 0.5018(7) 0.4970(7) 0.3317(3) 0.0142(10) Uani 1 1 d .
H8A H 0.5636 0.5625 0.2893 0.017 Uiso 1 1 calc R
C9 C 0.4388(7) 0.6431(7) 0.3884(3) 0.0158(10) Uani 1 1 d .
H9A H 0.3276 0.6763 0.3593 0.019 Uiso 1 1 calc R
H9B H 0.4056 0.5847 0.4374 0.019 Uiso 1 1 calc R
C10 C 0.5856(7) 0.8151(7) 0.4130(3) 0.0170(11) Uani 1 1 d .
H10A H 0.6143 0.8762 0.3640 0.020 Uiso 1 1 calc R
H10B H 0.6986 0.7811 0.4396 0.020 Uiso 1 1 calc R
C11 C 0.5286(7) 0.9585(7) 0.4731(3) 0.0182(11) Uani 1 1 d .
H11A H 0.5154 0.9036 0.5250 0.022 Uiso 1 1 calc R
H11B H 0.6284 1.0687 0.4835 0.022 Uiso 1 1 calc R
C1 C 0.4057(7) 0.2097(7) 0.2276(3) 0.0142(10) Uani 1 1 d .
C2 C 0.4128(7) 0.2309(8) 0.1470(3) 0.0186(11) Uani 1 1 d .
C3 C 0.4705(7) 0.1102(8) 0.0891(3) 0.0201(11) Uani 1 1 d .
H3 H 0.4686 0.1413 0.0349 0.024 Uiso 1 1 calc R
C4 C 0.5250(7) -0.0410(8) 0.1116(3) 0.0210(12) Uani 1 1 d .
H4 H 0.5645 -0.1200 0.0766 0.025 Uiso 1 1 calc R
C5 C 0.5171(7) -0.0684(8) 0.1912(3) 0.0184(11) Uani 1 1 d .
H5 H 0.5519 -0.1737 0.2121 0.022 Uiso 1 1 calc R
C6 C 0.4576(7) 0.0563(7) 0.2473(3) 0.0155(10) Uani 1 1 d .
H6 H 0.4567 0.0236 0.3011 0.019 Uiso 1 1 calc R
C17 C -0.0192(7) -0.0029(7) 0.1855(3) 0.0182(11) Uani 1 1 d .
H17 H -0.0102 0.1163 0.1677 0.022 Uiso 1 1 calc R
C16 C -0.0495(8) -0.1557(8) 0.1263(4) 0.0179(12) Uani 1 1 d .
H16 H -0.0574 -0.1295 0.0713 0.021 Uiso 1 1 calc R
C18' C -0.2496(9) 0.0873(8) 0.9256(4) 0.0236(12) Uani 1 1 d .
H18D H -0.1731 0.1159 0.9786 0.035 Uiso 1 1 calc R
H18E H -0.3269 -0.0348 0.9238 0.035 Uiso 1 1 calc R
H18F H -0.3276 0.1756 0.9159 0.035 Uiso 1 1 calc R
C14' C -0.1884(7) 0.0746(8) 0.7799(4) 0.0205(12) Uani 1 1 d .
H14' H -0.3170 0.0588 0.7634 0.025 Uiso 1 1 calc R
C13' C -0.0723(7) 0.0745(7) 0.7175(3) 0.0159(11) Uani 1 1 d .
H13' H -0.1287 0.0564 0.6628 0.019 Uiso 1 1 calc R
C12' C 0.1113(7) 0.0992(7) 0.7353(3) 0.0141(10) Uani 1 1 d .
C7' C 0.4601(6) 0.4417(7) 0.7088(3) 0.0123(10) Uani 1 1 d .
H7' H 0.5390 0.3715 0.7419 0.015 Uiso 1 1 calc R
C8' C 0.5905(7) 0.5787(7) 0.6671(3) 0.0150(11) Uani 1 1 d .
H8'1 H 0.6776 0.6633 0.7092 0.018 Uiso 1 1 calc R
C9' C 0.7095(7) 0.4861(7) 0.6112(3) 0.0180(11) Uani 1 1 d .
H9'1 H 0.7582 0.3913 0.6411 0.022 Uiso 1 1 calc R
H9'2 H 0.6263 0.4258 0.5624 0.022 Uiso 1 1 calc R
C10' C 0.8676(7) 0.6178(7) 0.5857(3) 0.0173(11) Uani 1 1 d .
H10C H 0.9541 0.6731 0.6344 0.021 Uiso 1 1 calc R
H10D H 0.8196 0.7163 0.5585 0.021 Uiso 1 1 calc R
C11' C 0.9818(7) 0.5276(7) 0.5254(3) 0.0169(11) Uani 1 1 d .
H11C H 0.9013 0.4885 0.4732 0.020 Uiso 1 1 calc R
H11D H 1.0884 0.6206 0.5155 0.020 Uiso 1 1 calc R
C1' C 0.3581(7) 0.5361(7) 0.7711(3) 0.0144(10) Uani 1 1 d .
C6' C 0.1882(7) 0.5733(7) 0.7509(3) 0.0172(11) Uani 1 1 d .
H6' H 0.1284 0.5439 0.6971 0.021 Uiso 1 1 calc R
C5' C 0.0888(8) 0.6575(8) 0.8075(3) 0.0211(12) Uani 1 1 d .
H5' H -0.0267 0.6821 0.7861 0.025 Uiso 1 1 calc R
C4' C 0.1517(8) 0.7010(8) 0.8871(4) 0.0213(12) Uani 1 1 d .
H4' H 0.0859 0.7514 0.9224 0.026 Uiso 1 1 calc R
C3' C 0.3183(8) 0.6641(7) 0.9099(3) 0.0190(11) Uani 1 1 d .
H3' H 0.3751 0.6896 0.9643 0.023 Uiso 1 1 calc R
C2' C 0.4164(7) 0.5844(7) 0.8522(3) 0.0169(11) Uani 1 1 d .
C17' C 0.1836(7) 0.1271(8) 0.8154(3) 0.0194(11) Uani 1 1 d .
H17' H 0.3125 0.1465 0.8318 0.023 Uiso 1 1 calc R

loop_
_atom_site_aniso_label
_atom_site_aniso_U_11
_atom_site_aniso_U_22
_atom_site_aniso_U_33
_atom_site_aniso_U_23
_atom_site_aniso_U_13
_atom_site_aniso_U_12
Br1 0.0284(3) 0.0288(3) 0.0250(3) 0.0162(3) 0.0046(2) 0.0125(3)
Br1' 0.0199(3) 0.0334(3) 0.0250(3) 0.0033(3) -0.0094(2) 0.0083(3)
S1 0.0084(5) 0.0097(6) 0.0183(6) 0.0047(5) 0.0010(4) 0.0017(4)
S1' 0.0108(6) 0.0089(6) 0.0173(6) 0.0029(5) 0.0005(5) 0.0010(5)
O11 0.0173(19) 0.0197(19) 0.0210(19) 0.0087(16) 0.0028(15) 0.0100(16)
O2 0.0118(17) 0.0125(18) 0.025(2) 0.0066(15) -0.0016(15) 0.0051(14)
O8 0.0143(18) 0.019(2) 0.022(2) 0.0028(16) -0.0041(15) 0.0080(16)
O1 0.0133(17) 0.0136(18) 0.0216(19) 0.0057(15) 0.0023(15) 0.0007(14)
O11' 0.0155(18) 0.0174(19) 0.0201(19) 0.0031(15) -0.0055(15) 0.0089(16)
O1' 0.0141(18) 0.0133(18) 0.0195(18) 0.0026(15) -0.0010(14) -0.0015(14)
O2' 0.0129(18) 0.0165(19) 0.026(2) 0.0100(16) -0.0009(15) 0.0039(15)
O8' 0.024(2) 0.0162(19) 0.0188(19) 0.0079(16) 0.0015(16) 0.0127(17)
N1 0.0086(19) 0.014(2) 0.020(2) 0.0081(18) -0.0020(16) -0.0024(17)
C15' 0.021(3) 0.010(2) 0.024(3) 0.004(2) 0.005(2) 0.000(2)
N1' 0.014(2) 0.007(2) 0.017(2) 0.0042(17) -0.0044(16) -0.0011(16)
C16' 0.026(3) 0.018(3) 0.022(3) 0.010(2) 0.004(2) 0.005(3)
C18 0.018(3) 0.020(3) 0.025(3) 0.001(2) -0.004(2) 0.000(2)
C15 0.011(2) 0.015(3) 0.019(3) 0.002(2) 0.0000(19) 0.004(2)
C14 0.018(3) 0.011(2) 0.026(3) 0.007(2) -0.001(2) 0.000(2)
C13 0.014(3) 0.019(3) 0.017(3) 0.005(2) 0.003(2) 0.005(2)
C12 0.006(2) 0.015(3) 0.018(2) 0.006(2) -0.0011(18) 0.001(2)
C7 0.012(2) 0.011(2) 0.014(2) 0.0037(19) 0.0008(19) -0.0001(19)
C8 0.009(2) 0.009(2) 0.022(3) 0.006(2) -0.0011(19) -0.001(2)
C9 0.013(2) 0.014(3) 0.020(3) 0.006(2) 0.002(2) 0.001(2)
C10 0.013(2) 0.010(2) 0.025(3) 0.007(2) -0.002(2) 0.000(2)
C11 0.014(2) 0.015(3) 0.025(3) 0.008(2) -0.003(2) 0.005(2)
C1 0.008(2) 0.008(2) 0.024(3) 0.003(2) 0.0014(19) -0.0026(18)
C2 0.012(2) 0.019(3) 0.021(3) 0.009(2) -0.001(2) -0.002(2)
C3 0.018(3) 0.023(3) 0.017(3) 0.005(2) 0.004(2) -0.001(2)
C4 0.015(3) 0.027(3) 0.020(3) 0.001(2) 0.001(2) 0.004(2)
C5 0.012(2) 0.016(3) 0.026(3) 0.004(2) 0.000(2) 0.002(2)
C6 0.013(2) 0.014(2) 0.017(2) 0.005(2) -0.0035(19) 0.000(2)
C17 0.019(3) 0.013(3) 0.022(3) 0.008(2) 0.000(2) 0.002(2)
C16 0.018(3) 0.020(3) 0.013(3) 0.002(2) -0.006(2) 0.004(2)
C18' 0.030(3) 0.015(3) 0.026(3) 0.003(2) 0.009(2) 0.003(2)
C14' 0.011(2) 0.020(3) 0.030(3) 0.001(2) 0.001(2) 0.003(2)
C13' 0.014(3) 0.011(2) 0.021(3) 0.002(2) 0.002(2) 0.001(2)
C12' 0.016(2) 0.011(2) 0.015(2) 0.002(2) 0.0004(19) 0.005(2)
C7' 0.005(2) 0.009(2) 0.020(3) 0.005(2) -0.0034(19) -0.0030(18)
C8' 0.016(3) 0.009(2) 0.022(3) 0.008(2) 0.003(2) 0.005(2)
C9' 0.014(2) 0.010(2) 0.028(3) 0.003(2) -0.001(2) 0.001(2)
C10' 0.015(2) 0.013(3) 0.023(3) 0.003(2) 0.003(2) 0.002(2)
C11' 0.017(3) 0.017(3) 0.017(3) 0.007(2) -0.001(2) 0.006(2)
C1' 0.013(2) 0.009(2) 0.017(2) 0.0018(19) -0.0033(19) -0.0022(19)
C6' 0.015(2) 0.019(3) 0.016(2) 0.005(2) -0.003(2) 0.004(2)
C5' 0.015(3) 0.023(3) 0.029(3) 0.009(2) 0.005(2) 0.009(2)
C4' 0.016(3) 0.021(3) 0.026(3) 0.003(2) 0.004(2) 0.003(2)
C3' 0.022(3) 0.015(3) 0.016(3) 0.003(2) -0.003(2) -0.001(2)
C2' 0.011(2) 0.013(3) 0.022(3) 0.008(2) -0.006(2) -0.005(2)
C17' 0.014(2) 0.018(3) 0.023(3) 0.006(2) 0.000(2) -0.001(2)

loop_
_atom_type_symbol
_atom_type_description
_atom_type_scat_dispersion_real
_atom_type_scat_dispersion_imag
_atom_type_scat_source
C C 0.0033 0.0016 'International Tables Vol C Tables 4.2.6.8 and 6.1.1.4'
H H 0.0000 0.0000 'International Tables Vol C Tables 4.2.6.8 and 6.1.1.4'
N N 0.0061 0.0033 'International Tables Vol C Tables 4.2.6.8 and 6.1.1.4'
O O 0.0106 0.0060 'International Tables Vol C Tables 4.2.6.8 and 6.1.1.4'
S S 0.1246 0.1234 'International Tables Vol C Tables 4.2.6.8 and 6.1.1.4'
Br Br -0.2901 2.4595 'International Tables Vol C Tables 4.2.6.8 and 6.1.1.4'

loop_
_geom_angle_atom_site_label_1
_geom_angle_atom_site_label_2
_geom_angle_atom_site_label_3
_geom_angle
O2 S1 O1 113.1(2)
O2 S1 N1 106.0(2)
O1 S1 N1 111.0(2)
O2 S1 C12 110.7(2)
O1 S1 C12 110.7(2)
N1 S1 C12 105.0(2)
O2' S1' O1' 112.6(2)
O2' S1' N1' 106.5(2)
O1' S1' N1' 110.8(2)
O2' S1' C12' 111.2(2)
O1' S1' C12' 110.4(2)
N1' S1' C12' 105.0(2)
C11 O11 H11 109.5
C8 O8 H8 109.5
C11' O11' H11' 109.5
C8' O8' H8' 109.5
C7 N1 S1 125.9(3)
C7 N1 H1 117.0
S1 N1 H1 117.0
C14' C15' C16' 113.7(5)
C14' C15' C18' 123.2(5)
C16' C15' C18' 123.1(5)
C7' N1' S1' 125.1(3)
C7' N1' H1' 117.5
S1' N1' H1' 117.5
C15' C16' C17' 124.3(6)
C15' C16' H16' 117.9
C17' C16' H16' 117.9
C15 C18 H18A 109.5
C15 C18 H18B 109.5
H18A C18 H18B 109.5
C15 C18 H18C 109.5
H18A C18 H18C 109.5
H18B C18 H18C 109.5
C16 C15 C14 112.8(5)
C16 C15 C18 124.6(5)
C14 C15 C18 122.6(5)
C15 C14 C13 122.9(5)
C15 C14 H14 118.5
C13 C14 H14 118.5
C12 C13 C14 123.4(5)
C12 C13 H13 118.3
C14 C13 H13 118.3
C13 C12 C17 114.4(5)
C13 C12 S1 123.6(4)
C17 C12 S1 122.0(4)
N1 C7 C8 108.7(4)
N1 C7 C1 116.3(4)
C8 C7 C1 113.0(4)
N1 C7 H7 106.0
C8 C7 H7 106.0
C1 C7 H7 106.0
O8 C8 C7 107.2(4)
O8 C8 C9 108.7(4)
C7 C8 C9 113.9(4)
O8 C8 H8A 109.0
C7 C8 H8A 109.0
C9 C8 H8A 109.0
C10 C9 C8 113.7(4)
C10 C9 H9A 108.8
C8 C9 H9A 108.8
C10 C9 H9B 108.8
C8 C9 H9B 108.8
H9A C9 H9B 107.7
C9 C10 C11 114.3(4)
C9 C10 H10A 108.7
C11 C10 H10A 108.7
C9 C10 H10B 108.7
C11 C10 H10B 108.7
H10A C10 H10B 107.6
O11 C11 C10 112.9(4)
O11 C11 H11A 109.0
C10 C11 H11A 109.0
O11 C11 H11B 109.0
C10 C11 H11B 109.0
H11A C11 H11B 107.8
C6 C1 C2 108.5(5)
C6 C1 C7 123.7(5)
C2 C1 C7 127.7(4)
C1 C2 C3 128.0(5)
C1 C2 Br1 112.7(4)
C3 C2 Br1 119.2(4)
C4 C3 C2 121.6(5)
C4 C3 H3 119.2
C2 C3 H3 119.2
C3 C4 C5 112.1(5)
C3 C4 H4 124.0
C5 C4 H4 124.0
C4 C5 C6 124.5(5)
C4 C5 H5 117.7
C6 C5 H5 117.7
C1 C6 C5 125.1(5)
C1 C6 H6 117.4
C5 C6 H6 117.4
C12 C17 C16 121.5(5)
C12 C17 H17 119.3
C16 C17 H17 119.3
C15 C16 C17 125.1(5)
C15 C16 H16 117.5
C17 C16 H16 117.5
C15' C18' H18D 109.5
C15' C18' H18E 109.5
H18D C18' H18E 109.5
C15' C18' H18F 109.5
H18D C18' H18F 109.5
H18E C18' H18F 109.5
C15' C14' C13' 123.6(5)
C15' C14' H14' 118.2
C13' C14' H14' 118.2
C12' C13' C14' 122.2(5)
C12' C13' H13' 118.9
C14' C13' H13' 118.9
C13' C12' C17' 115.7(5)
C13' C12' S1' 123.5(4)
C17' C12' S1' 120.8(4)
N1' C7' C8' 107.9(4)
N1' C7' C1' 116.6(4)
C8' C7' C1' 113.5(4)
N1' C7' H7' 106.0
C8' C7' H7' 106.0
C1' C7' H7' 106.0
O8' C8' C7' 108.0(4)
O8' C8' C9' 108.8(4)
C7' C8' C9' 114.1(4)
O8' C8' H8'1 108.6
C7' C8' H8'1 108.6
C9' C8' H8'1 108.6
C10' C9' C8' 114.3(4)
C10' C9' H9'1 108.7
C8' C9' H9'1 108.7
C10' C9' H9'2 108.7
C8' C9' H9'2 108.7
H9'1 C9' H9'2 107.6
C9' C10' C11' 114.7(4)
C9' C10' H10C 108.6
C11' C10' H10C 108.6
C9' C10' H10D 108.6
C11' C10' H10D 108.6
H10C C10' H10D 107.6
O11' C11' C10' 111.9(4)
O11' C11' H11C 109.2
C10' C11' H11C 109.2
O11' C11' H11D 109.2
C10' C11' H11D 109.2
H11C C11' H11D 107.9
C6' C1' C2' 107.7(5)
C6' C1' C7' 123.6(4)
C2' C1' C7' 128.6(4)
C1' C6' C5' 125.0(5)
C1' C6' H6' 117.5
C5' C6' H6' 117.5
C4' C5' C6' 125.0(5)
C4' C5' H5' 117.5
C6' C5' H5' 117.5
C3' C4' C5' 112.0(5)
C3' C4' H4' 124.0
C5' C4' H4' 124.0
C4' C3' C2' 122.1(5)
C4' C3' H3' 118.9
C2' C3' H3' 118.9
C1' C2' C3' 128.2(5)
C1' C2' Br1' 112.1(4)
C3' C2' Br1' 119.6(4)
C12' C17' C16' 120.3(5)
C12' C17' H17' 119.8
C16' C17' H17' 119.8

loop_
_geom_bond_atom_site_label_1
_geom_bond_atom_site_label_2
_geom_bond_distance
Br1 C2 1.841(5)
Br1' C2' 1.826(5)
S1 O2 1.378(3)
S1 O1 1.421(4)
S1 N1 1.587(4)
S1 C12 1.872(6)
S1' O2' 1.377(4)
S1' O1' 1.426(4)
S1' N1' 1.593(4)
S1' C12' 1.872(5)
O11 C11 1.381(6)
O11 H11 0.8400
O8 C8 1.332(6)
O8 H8 0.8400
O11' C11' 1.379(6)
O11' H11' 0.8400
O8' C8' 1.327(6)
O8' H8' 0.8400
N1 C7 1.468(7)
N1 H1 0.8800
C15' C14' 1.344(8)
C15' C16' 1.350(9)
C15' C18' 1.581(8)
N1' C7' 1.482(6)
N1' H1' 0.8800
C16' C17' 1.475(9)
C16' H16' 0.9500
C18 C15 1.581(8)
C18 H18A 0.9800
C18 H18B 0.9800
C18 H18C 0.9800
C15 C16 1.347(8)
C15 C14 1.376(7)
C14 C13 1.465(8)
C14 H14 0.9500
C13 C12 1.349(7)
C13 H13 0.9500
C12 C17 1.373(7)
C7 C8 1.541(7)
C7 C1 1.645(8)
C7 H7 1.0000
C8 C9 1.631(8)
C8 H8A 1.0000
C9 C10 1.522(7)
C9 H9A 0.9900
C9 H9B 0.9900
C10 C11 1.629(8)
C10 H10A 0.9900
C10 H10B 0.9900
C11 H11A 0.9900
C11 H11B 0.9900
C1 C6 1.335(7)
C1 C2 1.382(8)
C2 C3 1.491(8)
C3 C4 1.340(8)
C3 H3 0.9500
C4 C5 1.374(8)
C4 H4 0.9500
C5 C6 1.497(8)
C5 H5 0.9500
C6 H6 0.9500
C17 C16 1.462(8)
C17 H17 0.9500
C16 H16 0.9500
C18' H18D 0.9800
C18' H18E 0.9800
C18' H18F 0.9800
C14' C13' 1.469(8)
C14' H14' 0.9500
C13' C12' 1.345(7)
C13' H13' 0.9500
C12' C17' 1.372(7)
C7' C8' 1.537(7)
C7' C1' 1.626(8)
C7' H7' 1.0000
C8' C9' 1.635(8)
C8' H8'1 1.0000
C9' C10' 1.511(7)
C9' H9'1 0.9900
C9' H9'2 0.9900
C10' C11' 1.649(8)
C10' H10C 0.9900
C10' H10D 0.9900
C11' H11C 0.9900
C11' H11D 0.9900
C1' C6' 1.367(7)
C1' C2' 1.386(7)
C6' C5' 1.505(8)
C6' H6' 0.9500
C5' C4' 1.362(8)
C5' H5' 0.9500
C4' C3' 1.347(8)
C4' H4' 0.9500
C3' C2' 1.494(8)
C3' H3' 0.9500
C17' H17' 0.9500

loop_
_geom_hbond_atom_site_label_D
_geom_hbond_atom_site_label_H
_geom_hbond_atom_site_label_A
_geom_hbond_distance_DH
_geom_hbond_distance_HA
_geom_hbond_distance_DA
_geom_hbond_angle_DHA
_geom_hbond_site_symmetry_A
O11 H11 O1' 0.84 2.21 3.045(6) 173.7 1_565
O8 H8 O2 0.84 2.34 3.100(5) 150.6 1_655
O11' H11' O1 0.84 2.23 3.038(6) 162.1 1_655
O8' H8' O2' 0.84 2.28 3.071(5) 156.4 1_565
N1 H1 O11 0.88 2.09 2.661(5) 121.5 1_545
N1' H1' O11' 0.88 2.09 2.671(5) 122.6 1_455

loop_
_geom_torsion_atom_site_label_1
_geom_torsion_atom_site_label_2
_geom_torsion_atom_site_label_3
_geom_torsion_atom_site_label_4
_geom_torsion
O2 S1 N1 C7 -53.0(5)
O1 S1 N1 C7 -176.1(4)
C12 S1 N1 C7 64.2(5)
O2' S1' N1' C7' -53.8(5)
O1' S1' N1' C7' -176.6(4)
C12' S1' N1' C7' 64.2(4)
C14' C15' C16' C17' -3.7(9)
C18' C15' C16' C17' 176.9(5)
C16 C15 C14 C13 0.5(8)
C18 C15 C14 C13 -177.5(5)
C15 C14 C13 C12 0.7(8)
C14 C13 C12 C17 -1.0(8)
C14 C13 C12 S1 178.5(4)
O2 S1 C12 C13 -145.7(4)
O1 S1 C12 C13 -19.5(5)
N1 S1 C12 C13 100.4(5)
O2 S1 C12 C17 33.9(5)
O1 S1 C12 C17 160.1(4)
N1 S1 C12 C17 -80.1(5)
S1 N1 C7 C8 148.2(4)
S1 N1 C7 C1 -82.9(5)
N1 C7 C8 O8 65.5(5)
C1 C7 C8 O8 -65.3(5)
N1 C7 C8 C9 -54.8(5)
C1 C7 C8 C9 174.5(4)
O8 C8 C9 C10 73.7(5)
C7 C8 C9 C10 -166.9(4)
C8 C9 C10 C11 -177.3(4)
C9 C10 C11 O11 -55.6(6)
N1 C7 C1 C6 -33.7(7)
C8 C7 C1 C6 93.2(6)
N1 C7 C1 C2 145.3(5)
C8 C7 C1 C2 -87.9(6)
C6 C1 C2 C3 -1.1(8)
C7 C1 C2 C3 179.8(5)
C6 C1 C2 Br1 -178.8(4)
C7 C1 C2 Br1 2.1(7)
C1 C2 C3 C4 -0.1(9)
Br1 C2 C3 C4 177.5(4)
C2 C3 C4 C5 1.0(8)
C3 C4 C5 C6 -0.9(8)
C2 C1 C6 C5 1.3(7)
C7 C1 C6 C5 -179.6(4)
C4 C5 C6 C1 -0.4(8)
C13 C12 C17 C16 0.3(8)
S1 C12 C17 C16 -179.3(4)
C14 C15 C16 C17 -1.2(8)
C18 C15 C16 C17 176.6(5)
C12 C17 C16 C15 0.9(9)
C16' C15' C14' C13' 3.3(8)
C18' C15' C14' C13' -177.2(5)
C15' C14' C13' C12' -1.2(9)
C14' C13' C12' C17' -0.9(8)
C14' C13' C12' S1' -179.7(4)
O2' S1' C12' C13' -146.8(4)
O1' S1' C12' C13' -21.1(5)
N1' S1' C12' C13' 98.4(5)
O2' S1' C12' C17' 34.5(5)
O1' S1' C12' C17' 160.2(4)
N1' S1' C12' C17' -80.3(5)
S1' N1' C7' C8' 146.3(4)
S1' N1' C7' C1' -84.6(5)
N1' C7' C8' O8' 66.1(5)
C1' C7' C8' O8' -64.7(5)
N1' C7' C8' C9' -55.0(5)
C1' C7' C8' C9' 174.2(4)
O8' C8' C9' C10' 72.8(6)
C7' C8' C9' C10' -166.5(4)
C8' C9' C10' C11' -176.9(4)
C9' C10' C11' O11' -54.2(6)
N1' C7' C1' C6' -32.2(7)
C8' C7' C1' C6' 94.2(6)
N1' C7' C1' C2' 144.3(5)
C8' C7' C1' C2' -89.3(6)
C2' C1' C6' C5' 1.8(7)
C7' C1' C6' C5' 178.9(5)
C1' C6' C5' C4' -2.7(9)
C6' C5' C4' C3' 1.6(8)
C5' C4' C3' C2' -0.1(8)
C6' C1' C2' C3' -0.3(7)
C7' C1' C2' C3' -177.2(5)
C6' C1' C2' Br1' -180.0(4)
C7' C1' C2' Br1' 3.1(7)
C4' C3' C2' C1' -0.6(9)
C4' C3' C2' Br1' 179.1(4)
C13' C12' C17' C16' 0.6(8)
S1' C12' C17' C16' 179.4(4)
C15' C16' C17' C12' 1.9(9)

_cod_duplicate_entry 4027501
